data_1566775
loop_
_publ_author_name
'Li, Manhong'
'Liu, Siqi'
'Bao, Haoshi'
'Li, Qini'
'Deng, Yi-Hui'
'Sun, Tian-Yu'
'Wang, Leifeng'

_publ_section_title
;
 Photoinduced metal-free borylation of aryl halides catalysed by an in
 situ formed donor--acceptor complex
;
_journal_name_full 'Chemical Science'
_journal_paper_doi 10.1039/D2SC00552B
_journal_year 2022
_chemical_formula_moiety 'C30 H38 B2 N2 O4'
_chemical_formula_sum 'C30 H38 B2 N2 O4'
_chemical_formula_weight 512.24
_space_group_crystal_system monoclinic
_space_group_IT_number 14
_space_group_name_Hall '-P 2yn'
_space_group_name_H-M_alt 'P 1 21/n 1'
_atom_sites_solution_hydrogens geom
_atom_sites_solution_primary dual
_audit_creation_date 2021-11-05
_audit_creation_method
;
Olex2 1.3
(compiled 2020.11.12 svn.r5f609507 for OlexSys, GUI svn.r6408)
;
_audit_update_record
;
2022-01-27 deposited with the CCDC.	2022-04-04 downloaded from the CCDC.
;
_cell_angle_alpha 90
_cell_angle_beta 103.775(2)
_cell_angle_gamma 90
_cell_formula_units_Z 4
_cell_length_a 15.0763(3)
_cell_length_b 9.9694(2)
_cell_length_c 19.4363(4)
_cell_measurement_reflns_used 9577
_cell_measurement_temperature 100.00(10)
_cell_measurement_theta_max 74.9470
_cell_measurement_theta_min 3.3720
_cell_volume 2837.29(10)
_computing_cell_refinement 'CrysAlisPro 1.171.41.112a (Rigaku OD, 2021)'
_computing_data_collection 'CrysAlisPro 1.171.41.112a (Rigaku OD, 2021)'
_computing_data_reduction 'CrysAlisPro 1.171.41.112a (Rigaku OD, 2021)'
_computing_molecular_graphics 'Olex2 1.3 (Dolomanov et al., 2009)'
_computing_publication_material 'Olex2 1.3 (Dolomanov et al., 2009)'
_computing_structure_refinement 'SHELXL 2018/3 (Sheldrick, 2015)'
_computing_structure_solution 'SHELXT  (Sheldrick, 2015)'
_diffrn_ambient_environment N~2~
_diffrn_ambient_temperature 100.00(10)
_diffrn_detector 'Hybrid Pixel Array Detector'
_diffrn_detector_area_resol_mean 10.0000
_diffrn_detector_type HyPix
_diffrn_measured_fraction_theta_full 0.999
_diffrn_measured_fraction_theta_max 0.963
_diffrn_measurement_details
;
List of Runs (angles in degrees, time in seconds):

  # Type    Start    End  Width  t~exp~   \w     \q     \k     \f   Frames
#--------------------------------------------------------------------------
  1  \w     90.00 117.00   0.50    0.50    --  105.51  61.00 -90.00   54
  2  \w    138.00 164.00   0.50    0.50    --  105.51  61.00 -90.00   52
  3  \w     89.00 172.00   0.50    0.50    --  105.51  30.00-120.00  166
  4  \w    109.00 134.00   0.50    0.50    --  105.51  26.00-170.00   50
  5  \w     29.00 118.00   0.50    0.05    --   45.81  26.00-170.00  178
  6  \w    -25.00   9.00   0.50    0.05    --   45.81 -19.00-120.00   68
  7  \w     38.00  68.00   0.50    0.50    --  105.51 -61.00-150.00   60
  8  \w     66.00 103.00   0.50    0.50    --  105.51 -77.00  60.00   74
  9  \w     36.00  71.00   0.50    0.50    --  105.51 -61.00 150.00   70
 10  \w    118.00 166.00   0.50    0.50    --  105.51 125.00  90.00   96
 11  \w     82.00 113.00   0.50    0.50    --  105.51 125.00  90.00   62
 12  \w      0.00  26.00   0.50    0.05    --   45.81 -26.00  26.00   52
 13  \w   -104.00 -42.00   0.50    0.05    --  -45.81 -26.00  26.00  124
 14  \w    -64.00 -27.00   0.50    0.50    -- -100.00  61.00-180.00   74
 15  \w    -69.00 -29.00   0.50    0.50    -- -100.00  61.00 -30.00   80
 16  \w    -67.00 -29.00   0.50    0.50    -- -100.00  61.00 -60.00   76
 17  \w    -69.00 -43.00   0.50    0.50    -- -100.00  61.00   0.00   52
 18  \w    -65.00 -28.00   0.50    0.50    -- -100.00  61.00 120.00   74
 19  \w    -62.00 -29.00   0.50    0.50    -- -100.00  61.00 150.00   66
 20  \w    -99.00 -71.00   0.50    0.50    -- -100.00  77.00   0.00   56
 21  \w   -175.00 -83.00   0.50    0.50    -- -100.00 -26.00  26.00  184
 22  \w    -17.00   9.00   0.50    0.05    --  -45.81  26.00-170.00   52
 23  \w    -39.00  28.00   0.50    0.05    --  -45.81  38.00 -30.00  134
 24  \w     44.00 100.00   0.50    0.50    --  105.51 -94.00-120.00  112
;
_diffrn_measurement_device 'four-circle diffractometer'
_diffrn_measurement_device_type 'XtaLAB Synergy R, DW system, HyPix'
_diffrn_measurement_method '\w scans'
_diffrn_orient_matrix_type 'CrysAlisPro convention (1999,Acta A55,543-557)'
_diffrn_orient_matrix_UB_11 -0.0014967000
_diffrn_orient_matrix_UB_12 0.0157564000
_diffrn_orient_matrix_UB_13 0.0785250000
_diffrn_orient_matrix_UB_21 0.0992096000
_diffrn_orient_matrix_UB_22 -0.0510721000
_diffrn_orient_matrix_UB_23 0.0221404000
_diffrn_orient_matrix_UB_31 0.0350402000
_diffrn_orient_matrix_UB_32 0.1450297000
_diffrn_orient_matrix_UB_33 -0.0008341000
_diffrn_radiation_monochromator mirror
_diffrn_radiation_probe x-ray
_diffrn_radiation_type 'Cu K\a'
_diffrn_radiation_wavelength 1.54184
_diffrn_reflns_av_R_equivalents 0.0786
_diffrn_reflns_av_unetI/netI 0.0694
_diffrn_reflns_Laue_measured_fraction_full 0.999
_diffrn_reflns_Laue_measured_fraction_max 0.963
_diffrn_reflns_limit_h_max 18
_diffrn_reflns_limit_h_min -17
_diffrn_reflns_limit_k_max 12
_diffrn_reflns_limit_k_min -10
_diffrn_reflns_limit_l_max 24
_diffrn_reflns_limit_l_min -24
_diffrn_reflns_number 18990
_diffrn_reflns_point_group_measured_fraction_full 0.999
_diffrn_reflns_point_group_measured_fraction_max 0.963
_diffrn_reflns_theta_full 67.684
_diffrn_reflns_theta_max 75.464
_diffrn_reflns_theta_min 3.351
_diffrn_source 'Rotating-anode X-ray tube'
_diffrn_source_type 'Rigaku (Cu) X-ray Source'
_exptl_absorpt_coefficient_mu 0.616
_exptl_absorpt_correction_T_max 1.00000
_exptl_absorpt_correction_T_min 0.40745
_exptl_absorpt_correction_type multi-scan
_exptl_absorpt_process_details
;
CrysAlisPro 1.171.41.112a (Rigaku Oxford Diffraction, 2021)
Empirical absorption correction using spherical harmonics,
implemented in SCALE3 ABSPACK scaling algorithm.
;
_exptl_crystal_colour colourless
_exptl_crystal_colour_primary colourless
_exptl_crystal_density_diffrn 1.199
_exptl_crystal_description block
_exptl_crystal_F_000 1096
_exptl_crystal_recrystallization_method 'Re-crystallisation from solvent: ??????????????'
_exptl_crystal_size_max 0.15
_exptl_crystal_size_mid 0.1
_exptl_crystal_size_min 0.1
_refine_diff_density_max 0.517
_refine_diff_density_min -0.308
_refine_diff_density_rms 0.059
_refine_ls_extinction_method none
_refine_ls_goodness_of_fit_ref 1.055
_refine_ls_hydrogen_treatment constr
_refine_ls_matrix_type full
_refine_ls_number_parameters 351
_refine_ls_number_reflns 5671
_refine_ls_number_restraints 0
_refine_ls_restrained_S_all 1.055
_refine_ls_R_factor_all 0.0616
_refine_ls_R_factor_gt 0.0512
_refine_ls_shift/su_max 0.001
_refine_ls_shift/su_mean 0.000
_refine_ls_structure_factor_coef Fsqd
_refine_ls_weighting_details 'w=1/[\s^2^(Fo^2^)+(0.0715P)^2^+0.6506P] where P=(Fo^2^+2Fc^2^)/3'
_refine_ls_weighting_scheme calc
_refine_ls_wR_factor_gt 0.1356
_refine_ls_wR_factor_ref 0.1438
_reflns_Friedel_coverage 0.000
_reflns_number_gt 4674
_reflns_number_total 5671
_reflns_threshold_expression 'I > 2\s(I)'
_cod_data_source_file d2sc00552b2.cif
_cod_data_source_block limh_211103_auto
_cod_database_code 1566775
_shelx_shelxl_version_number 2018/3
_shelx_space_group_comment
;
The symmetry employed for this shelxl refinement is uniquely defined
by the following loop, which should always be used as a source of
symmetry information in preference to the above space-group names.
They are only intended as comments.
;
_shelx_estimated_absorpt_t_max 0.941
_shelx_estimated_absorpt_t_min 0.913
_reflns_odcompleteness_completeness 99.98
_reflns_odcompleteness_iscentric 1
_reflns_odcompleteness_theta 66.97
_olex2_refinement_description
;
1. Fixed Uiso
 At 1.2 times of:
  All C(H) groups
 At 1.5 times of:
  All C(H,H,H) groups
2.a Ternary CH refined with riding coordinates:
 C1(H1), C20(H20)
2.b Aromatic/amide H refined with riding coordinates:
 C9(H9), C12(H12), C18(H18), C13(H13), C8(H8), C3(H3), C15(H15), C6(H6),
 C17(H17), C4(H4), C16(H16), C5(H5)
2.c Idealised Me refined as rotating group:
 C28(H28A,H28B,H28C), C27(H27A,H27B,H27C), C29(H29A,H29B,H29C), C26(H26A,H26B,
 H26C), C38(H38A,H38B,H38C), C35(H35A,H35B,H35C), C37(H37A,H37B,H37C), C36(H36A,
 H36B,H36C)
;
_olex2_submission_special_instructions 'No special instructions were received'
_oxdiff_exptl_absorpt_empirical_details
;
Empirical correction (ABSPACK) includes:
- Absorption correction using spherical harmonics
- Frame scaling
;
_oxdiff_exptl_absorpt_empirical_full_max 3.173
_oxdiff_exptl_absorpt_empirical_full_min 0.348

loop_
_space_group_symop_operation_xyz
'x, y, z'
'-x+1/2, y+1/2, -z+1/2'
'-x, -y, -z'
'x-1/2, -y-1/2, z-1/2'

loop_
_atom_site_label
_atom_site_type_symbol
_atom_site_fract_x
_atom_site_fract_y
_atom_site_fract_z
_atom_site_U_iso_or_equiv
_atom_site_adp_type
_atom_site_occupancy
_atom_site_site_symmetry_order
_atom_site_calc_flag
_atom_site_refinement_flags_posn
_atom_site_refinement_flags_adp
_atom_site_refinement_flags_occupancy
_atom_site_disorder_assembly
_atom_site_disorder_group
O22 O 0.57420(7) 0.30597(11) 0.55809(6) 0.0199(2) Uani 1 1 d . . . . .
O34 O 0.74024(7) 0.55784(11) 0.44218(6) 0.0201(2) Uani 1 1 d . . . . .
O25 O 0.67043(7) 0.12996(11) 0.54902(6) 0.0200(2) Uani 1 1 d . . . . .
O31 O 0.83775(7) 0.49752(11) 0.54800(6) 0.0216(3) Uani 1 1 d . . . . .
N10 N 0.79266(8) 0.32364(13) 0.45772(7) 0.0175(3) Uani 1 1 d . . . . .
N11 N 0.60381(8) 0.25882(13) 0.44136(7) 0.0180(3) Uani 1 1 d . . . . .
C1 C 0.73808(10) 0.27986(15) 0.38846(8) 0.0163(3) Uani 1 1 d . . . . .
H1 H 0.712311 0.360480 0.360034 0.020 Uiso 1 1 calc R U . . .
C2 C 0.79706(10) 0.20313(15) 0.34934(8) 0.0183(3) Uani 1 1 d . . . . .
C20 C 0.65731(10) 0.18797(14) 0.39866(8) 0.0163(3) Uani 1 1 d . . . . .
H20 H 0.683710 0.105130 0.424660 0.020 Uiso 1 1 calc R U . . .
C9 C 0.85004(10) 0.22640(16) 0.49729(8) 0.0197(3) Uani 1 1 d . . . . .
H9 H 0.868922 0.236118 0.547271 0.024 Uiso 1 1 calc R U . . .
C7 C 0.86133(10) 0.11341(16) 0.38959(9) 0.0208(3) Uani 1 1 d . . . . .
C12 C 0.53844(10) 0.35059(15) 0.40619(9) 0.0195(3) Uani 1 1 d . . . . .
H12 H 0.518585 0.419749 0.432630 0.023 Uiso 1 1 calc R U . . .
C18 C 0.61732(10) 0.03355(15) 0.29194(9) 0.0201(3) Uani 1 1 d . . . . .
H18 H 0.664816 -0.025462 0.314570 0.024 Uiso 1 1 calc R U . . .
C19 C 0.59864(10) 0.14736(15) 0.32748(8) 0.0173(3) Uani 1 1 d . . . . .
C13 C 0.50308(10) 0.34360(16) 0.33622(9) 0.0205(3) Uani 1 1 d . . . . .
H13 H 0.462495 0.411513 0.313203 0.025 Uiso 1 1 calc R U . . .
C24 C 0.64534(11) 0.11421(16) 0.61671(8) 0.0204(3) Uani 1 1 d . . . . .
C8 C 0.87899(10) 0.12012(16) 0.46657(9) 0.0208(3) Uani 1 1 d . . . . .
H8 H 0.910861 0.049474 0.494806 0.025 Uiso 1 1 calc R U . . .
C14 C 0.52645(10) 0.23262(15) 0.29526(8) 0.0192(3) Uani 1 1 d . . . . .
C3 C 0.78468(11) 0.21063(17) 0.27621(9) 0.0226(3) Uani 1 1 d . . . . .
H3 H 0.742908 0.273639 0.249682 0.027 Uiso 1 1 calc R U . . .
C15 C 0.47692(11) 0.20348(17) 0.22612(9) 0.0244(3) Uani 1 1 d . . . . .
H15 H 0.428646 0.261232 0.203456 0.029 Uiso 1 1 calc R U . . .
C23 C 0.61222(10) 0.25772(16) 0.63005(8) 0.0199(3) Uani 1 1 d . . . . .
C32 C 0.83389(12) 0.64377(16) 0.54721(9) 0.0256(4) Uani 1 1 d . . . . .
C6 C 0.90897(11) 0.02845(18) 0.35389(10) 0.0275(4) Uani 1 1 d . . . . .
H6 H 0.951657 -0.033881 0.380012 0.033 Uiso 1 1 calc R U . . .
C17 C 0.56723(11) 0.00525(17) 0.22366(9) 0.0255(3) Uani 1 1 d . . . . .
H17 H 0.580465 -0.072583 0.199718 0.031 Uiso 1 1 calc R U . . .
C4 C 0.83378(12) 0.12534(18) 0.24179(10) 0.0292(4) Uani 1 1 d . . . . .
H4 H 0.825378 0.130027 0.191835 0.035 Uiso 1 1 calc R U . . .
C28 C 0.53761(12) 0.26198(18) 0.67063(9) 0.0272(4) Uani 1 1 d . . . . .
H28A H 0.517225 0.354774 0.673263 0.041 Uiso 1 1 calc R U . . .
H28B H 0.561571 0.227206 0.718626 0.041 Uiso 1 1 calc R U . . .
H28C H 0.485933 0.206694 0.646161 0.041 Uiso 1 1 calc R U . . .
C33 C 0.74452(11) 0.67145(16) 0.49017(9) 0.0250(3) Uani 1 1 d . . . . .
C16 C 0.49734(12) 0.09204(18) 0.19052(9) 0.0293(4) Uani 1 1 d . . . . .
H16 H 0.463815 0.074445 0.143472 0.035 Uiso 1 1 calc R U . . .
C5 C 0.89471(12) 0.03400(19) 0.28084(11) 0.0317(4) Uani 1 1 d . . . . .
H5 H 0.927024 -0.025391 0.257337 0.038 Uiso 1 1 calc R U . . .
C27 C 0.69036(13) 0.35189(18) 0.66348(10) 0.0296(4) Uani 1 1 d . . . . .
H27A H 0.738028 0.346872 0.636980 0.044 Uiso 1 1 calc R U . . .
H27B H 0.715889 0.325269 0.712756 0.044 Uiso 1 1 calc R U . . .
H27C H 0.667372 0.444031 0.662170 0.044 Uiso 1 1 calc R U . . .
C29 C 0.56937(13) 0.01088(17) 0.60571(10) 0.0300(4) Uani 1 1 d . . . . .
H29A H 0.515594 0.045188 0.571462 0.045 Uiso 1 1 calc R U . . .
H29B H 0.553526 -0.006881 0.650922 0.045 Uiso 1 1 calc R U . . .
H29C H 0.589915 -0.072410 0.587656 0.045 Uiso 1 1 calc R U . . .
C26 C 0.72833(13) 0.0654(2) 0.67139(10) 0.0324(4) Uani 1 1 d . . . . .
H26A H 0.743558 -0.025904 0.659499 0.049 Uiso 1 1 calc R U . . .
H26B H 0.714958 0.065662 0.718321 0.049 Uiso 1 1 calc R U . . .
H26C H 0.780134 0.124993 0.671686 0.049 Uiso 1 1 calc R U . . .
B21 B 0.61681(11) 0.23306(17) 0.51505(9) 0.0177(3) Uani 1 1 d . . . . .
B30 B 0.78957(11) 0.45737(17) 0.48211(9) 0.0178(3) Uani 1 1 d . . . . .
C38 C 0.66002(13) 0.66149(19) 0.52031(11) 0.0325(4) Uani 1 1 d . . . . .
H38A H 0.605018 0.663032 0.481434 0.049 Uiso 1 1 calc R U . . .
H38B H 0.658791 0.737547 0.552008 0.049 Uiso 1 1 calc R U . . .
H38C H 0.662025 0.577489 0.546824 0.049 Uiso 1 1 calc R U . . .
C35 C 0.74284(14) 0.80031(18) 0.44932(12) 0.0365(4) Uani 1 1 d . . . . .
H35A H 0.791272 0.798514 0.423477 0.055 Uiso 1 1 calc R U . . .
H35B H 0.752720 0.876260 0.482278 0.055 Uiso 1 1 calc R U . . .
H35C H 0.683443 0.809940 0.415646 0.055 Uiso 1 1 calc R U . . .
C37 C 0.83673(15) 0.6943(2) 0.62047(11) 0.0408(5) Uani 1 1 d . . . . .
H37A H 0.786292 0.654652 0.637345 0.061 Uiso 1 1 calc R U . . .
H37B H 0.830782 0.792166 0.619467 0.061 Uiso 1 1 calc R U . . .
H37C H 0.894951 0.668901 0.652411 0.061 Uiso 1 1 calc R U . . .
C36 C 0.91954(13) 0.6898(2) 0.52393(14) 0.0412(5) Uani 1 1 d . . . . .
H36A H 0.974060 0.653510 0.556540 0.062 Uiso 1 1 calc R U . . .
H36B H 0.922439 0.788044 0.524529 0.062 Uiso 1 1 calc R U . . .
H36C H 0.916743 0.657333 0.475875 0.062 Uiso 1 1 calc R U . . .

loop_
_atom_site_aniso_label
_atom_site_aniso_U_11
_atom_site_aniso_U_22
_atom_site_aniso_U_33
_atom_site_aniso_U_23
_atom_site_aniso_U_13
_atom_site_aniso_U_12
O22 0.0201(5) 0.0228(5) 0.0176(5) 0.0022(4) 0.0058(4) 0.0034(4)
O34 0.0201(5) 0.0194(5) 0.0189(5) -0.0001(4) 0.0008(4) -0.0006(4)
O25 0.0192(5) 0.0238(5) 0.0180(5) 0.0024(4) 0.0064(4) 0.0036(4)
O31 0.0209(5) 0.0207(5) 0.0199(6) -0.0030(4) -0.0017(4) 0.0024(4)
N10 0.0142(6) 0.0205(6) 0.0160(6) -0.0002(5) 0.0001(5) 0.0002(5)
N11 0.0138(6) 0.0219(6) 0.0187(6) 0.0017(5) 0.0050(5) 0.0023(5)
C1 0.0148(6) 0.0186(7) 0.0148(7) 0.0000(5) 0.0021(5) -0.0006(5)
C2 0.0133(6) 0.0199(7) 0.0222(8) -0.0022(6) 0.0056(5) -0.0051(6)
C20 0.0134(6) 0.0189(7) 0.0167(7) -0.0004(5) 0.0039(5) 0.0005(5)
C9 0.0136(6) 0.0240(7) 0.0192(7) 0.0010(6) -0.0005(5) -0.0007(6)
C7 0.0136(6) 0.0222(7) 0.0269(8) -0.0030(6) 0.0052(6) -0.0032(6)
C12 0.0148(7) 0.0211(7) 0.0236(8) 0.0034(6) 0.0064(6) 0.0019(6)
C18 0.0158(7) 0.0208(7) 0.0227(8) 0.0005(6) 0.0027(6) -0.0024(6)
C19 0.0131(6) 0.0190(7) 0.0197(7) 0.0030(6) 0.0035(5) -0.0022(5)
C13 0.0145(7) 0.0219(7) 0.0246(8) 0.0048(6) 0.0040(6) 0.0022(6)
C24 0.0224(7) 0.0232(8) 0.0164(7) 0.0031(6) 0.0064(6) 0.0009(6)
C8 0.0138(7) 0.0220(7) 0.0245(8) 0.0004(6) 0.0007(6) 0.0010(6)
C14 0.0146(7) 0.0200(7) 0.0217(8) 0.0032(6) 0.0018(6) -0.0028(6)
C3 0.0201(7) 0.0262(8) 0.0233(8) -0.0028(6) 0.0086(6) -0.0077(6)
C15 0.0181(7) 0.0258(8) 0.0250(8) 0.0031(6) -0.0038(6) 0.0001(6)
C23 0.0202(7) 0.0223(7) 0.0174(7) 0.0018(6) 0.0048(6) 0.0002(6)
C32 0.0263(8) 0.0171(7) 0.0279(9) -0.0036(6) -0.0045(7) -0.0011(6)
C6 0.0198(7) 0.0271(8) 0.0360(9) -0.0064(7) 0.0074(7) 0.0008(6)
C17 0.0250(8) 0.0229(8) 0.0252(8) -0.0041(6) -0.0010(6) -0.0026(6)
C4 0.0318(9) 0.0344(9) 0.0250(8) -0.0070(7) 0.0140(7) -0.0086(7)
C28 0.0297(8) 0.0323(9) 0.0233(8) 0.0001(7) 0.0137(7) 0.0027(7)
C33 0.0248(8) 0.0203(8) 0.0264(8) -0.0027(6) -0.0007(6) 0.0019(6)
C16 0.0282(8) 0.0308(9) 0.0228(8) -0.0036(7) -0.0060(7) -0.0031(7)
C5 0.0284(8) 0.0334(9) 0.0382(10) -0.0117(8) 0.0175(8) -0.0019(7)
C27 0.0312(9) 0.0292(9) 0.0268(9) -0.0047(7) 0.0040(7) -0.0054(7)
C29 0.0355(9) 0.0235(8) 0.0350(10) -0.0004(7) 0.0161(8) -0.0057(7)
C26 0.0345(9) 0.0380(10) 0.0236(8) 0.0062(7) 0.0045(7) 0.0115(8)
B21 0.0138(7) 0.0208(8) 0.0185(8) 0.0016(6) 0.0037(6) -0.0017(6)
B30 0.0132(7) 0.0216(8) 0.0182(8) -0.0006(6) 0.0030(6) -0.0015(6)
C38 0.0283(9) 0.0312(9) 0.0380(10) -0.0017(8) 0.0079(8) 0.0065(7)
C35 0.0390(10) 0.0227(9) 0.0416(11) 0.0055(8) -0.0027(8) -0.0005(7)
C37 0.0454(11) 0.0336(10) 0.0346(11) -0.0129(8) -0.0078(9) 0.0089(9)
C36 0.0263(9) 0.0339(10) 0.0594(14) -0.0013(9) 0.0025(9) -0.0072(8)

loop_
_atom_type_symbol
_atom_type_description
_atom_type_scat_dispersion_real
_atom_type_scat_dispersion_imag
_atom_type_scat_source
C C 0.0181 0.0091 'International Tables Vol C Tables 4.2.6.8 and 6.1.1.4'
H H 0.0000 0.0000 'International Tables Vol C Tables 4.2.6.8 and 6.1.1.4'
B B 0.0090 0.0039 'International Tables Vol C Tables 4.2.6.8 and 6.1.1.4'
N N 0.0311 0.0180 'International Tables Vol C Tables 4.2.6.8 and 6.1.1.4'
O O 0.0492 0.0322 'International Tables Vol C Tables 4.2.6.8 and 6.1.1.4'

loop_
_geom_angle_atom_site_label_1
_geom_angle_atom_site_label_2
_geom_angle_atom_site_label_3
_geom_angle
_geom_angle_site_symmetry_1
_geom_angle_site_symmetry_3
_geom_angle_publ_flag
B21 O22 C23 105.91(11) . . ?
B30 O34 C33 105.64(12) . . ?
B21 O25 C24 105.30(11) . . ?
B30 O31 C32 105.70(12) . . ?
C9 N10 C1 115.85(12) . . ?
C9 N10 B30 122.11(13) . . ?
B30 N10 C1 122.01(13) . . ?
C12 N11 C20 117.16(12) . . ?
C12 N11 B21 121.52(13) . . ?
B21 N11 C20 121.31(13) . . ?
N10 C1 H1 109.1 . . ?
N10 C1 C2 110.13(12) . . ?
N10 C1 C20 109.84(12) . . ?
C2 C1 H1 109.1 . . ?
C2 C1 C20 109.57(12) . . ?
C20 C1 H1 109.1 . . ?
C7 C2 C1 116.83(14) . . ?
C3 C2 C1 122.41(14) . . ?
C3 C2 C7 120.54(14) . . ?
N11 C20 C1 109.68(12) . . ?
N11 C20 H20 108.5 . . ?
N11 C20 C19 111.47(12) . . ?
C1 C20 H20 108.5 . . ?
C19 C20 C1 110.06(12) . . ?
C19 C20 H20 108.5 . . ?
N10 C9 H9 119.1 . . ?
C8 C9 N10 121.79(14) . . ?
C8 C9 H9 119.1 . . ?
C2 C7 C8 118.27(14) . . ?
C6 C7 C2 118.38(15) . . ?
C6 C7 C8 123.22(15) . . ?
N11 C12 H12 119.1 . . ?
C13 C12 N11 121.76(14) . . ?
C13 C12 H12 119.1 . . ?
C19 C18 H18 119.6 . . ?
C17 C18 H18 119.6 . . ?
C17 C18 C19 120.74(15) . . ?
C18 C19 C20 122.01(13) . . ?
C18 C19 C14 119.91(14) . . ?
C14 C19 C20 117.98(13) . . ?
C12 C13 H13 119.8 . . ?
C12 C13 C14 120.37(14) . . ?
C14 C13 H13 119.8 . . ?
O25 C24 C23 102.31(11) . . ?
O25 C24 C29 107.14(13) . . ?
O25 C24 C26 108.55(12) . . ?
C29 C24 C23 112.71(13) . . ?
C26 C24 C23 114.95(14) . . ?
C26 C24 C29 110.51(15) . . ?
C9 C8 C7 119.65(14) . . ?
C9 C8 H8 120.2 . . ?
C7 C8 H8 120.2 . . ?
C19 C14 C13 118.62(14) . . ?
C15 C14 C19 118.73(15) . . ?
C15 C14 C13 122.58(14) . . ?
C2 C3 H3 120.0 . . ?
C2 C3 C4 119.92(16) . . ?
C4 C3 H3 120.0 . . ?
C14 C15 H15 119.5 . . ?
C16 C15 C14 120.97(15) . . ?
C16 C15 H15 119.5 . . ?
O22 C23 C24 102.21(12) . . ?
O22 C23 C28 108.50(13) . . ?
O22 C23 C27 106.99(13) . . ?
C28 C23 C24 114.72(13) . . ?
C28 C23 C27 110.71(14) . . ?
C27 C23 C24 112.99(13) . . ?
O31 C32 C33 102.17(12) . . ?
O31 C32 C37 109.45(15) . . ?
O31 C32 C36 105.52(14) . . ?
C37 C32 C33 116.21(15) . . ?
C37 C32 C36 110.06(17) . . ?
C36 C32 C33 112.58(16) . . ?
C7 C6 H6 119.6 . . ?
C5 C6 C7 120.80(17) . . ?
C5 C6 H6 119.6 . . ?
C18 C17 H17 120.2 . . ?
C18 C17 C16 119.53(16) . . ?
C16 C17 H17 120.2 . . ?
C3 C4 H4 120.1 . . ?
C5 C4 C3 119.70(16) . . ?
C5 C4 H4 120.1 . . ?
C23 C28 H28A 109.5 . . ?
C23 C28 H28B 109.5 . . ?
C23 C28 H28C 109.5 . . ?
H28A C28 H28B 109.5 . . ?
H28A C28 H28C 109.5 . . ?
H28B C28 H28C 109.5 . . ?
O34 C33 C32 102.55(12) . . ?
O34 C33 C38 106.31(13) . . ?
O34 C33 C35 109.41(15) . . ?
C38 C33 C32 112.09(15) . . ?
C35 C33 C32 115.50(15) . . ?
C35 C33 C38 110.28(15) . . ?
C15 C16 C17 120.06(16) . . ?
C15 C16 H16 120.0 . . ?
C17 C16 H16 120.0 . . ?
C6 C5 H5 119.7 . . ?
C4 C5 C6 120.58(15) . . ?
C4 C5 H5 119.7 . . ?
C23 C27 H27A 109.5 . . ?
C23 C27 H27B 109.5 . . ?
C23 C27 H27C 109.5 . . ?
H27A C27 H27B 109.5 . . ?
H27A C27 H27C 109.5 . . ?
H27B C27 H27C 109.5 . . ?
C24 C29 H29A 109.5 . . ?
C24 C29 H29B 109.5 . . ?
C24 C29 H29C 109.5 . . ?
H29A C29 H29B 109.5 . . ?
H29A C29 H29C 109.5 . . ?
H29B C29 H29C 109.5 . . ?
C24 C26 H26A 109.5 . . ?
C24 C26 H26B 109.5 . . ?
C24 C26 H26C 109.5 . . ?
H26A C26 H26B 109.5 . . ?
H26A C26 H26C 109.5 . . ?
H26B C26 H26C 109.5 . . ?
O22 B21 N11 122.96(14) . . ?
O25 B21 O22 114.13(14) . . ?
O25 B21 N11 122.87(14) . . ?
O34 B30 O31 114.19(14) . . ?
O34 B30 N10 123.58(14) . . ?
O31 B30 N10 122.22(14) . . ?
C33 C38 H38A 109.5 . . ?
C33 C38 H38B 109.5 . . ?
C33 C38 H38C 109.5 . . ?
H38A C38 H38B 109.5 . . ?
H38A C38 H38C 109.5 . . ?
H38B C38 H38C 109.5 . . ?
C33 C35 H35A 109.5 . . ?
C33 C35 H35B 109.5 . . ?
C33 C35 H35C 109.5 . . ?
H35A C35 H35B 109.5 . . ?
H35A C35 H35C 109.5 . . ?
H35B C35 H35C 109.5 . . ?
C32 C37 H37A 109.5 . . ?
C32 C37 H37B 109.5 . . ?
C32 C37 H37C 109.5 . . ?
H37A C37 H37B 109.5 . . ?
H37A C37 H37C 109.5 . . ?
H37B C37 H37C 109.5 . . ?
C32 C36 H36A 109.5 . . ?
C32 C36 H36B 109.5 . . ?
C32 C36 H36C 109.5 . . ?
H36A C36 H36B 109.5 . . ?
H36A C36 H36C 109.5 . . ?
H36B C36 H36C 109.5 . . ?

loop_
_geom_bond_atom_site_label_1
_geom_bond_atom_site_label_2
_geom_bond_distance
_geom_bond_site_symmetry_2
_geom_bond_publ_flag
O22 C23 1.4610(19) . ?
O22 B21 1.377(2) . ?
O34 C33 1.459(2) . ?
O34 B30 1.373(2) . ?
O25 C24 1.4614(18) . ?
O25 B21 1.375(2) . ?
O31 C32 1.4591(19) . ?
O31 B30 1.373(2) . ?
N10 C1 1.4670(19) . ?
N10 C9 1.401(2) . ?
N10 B30 1.419(2) . ?
N11 C20 1.4687(18) . ?
N11 C12 1.398(2) . ?
N11 B21 1.422(2) . ?
C1 H1 1.0000 . ?
C1 C2 1.509(2) . ?
C1 C20 1.5736(19) . ?
C2 C7 1.411(2) . ?
C2 C3 1.391(2) . ?
C20 H20 1.0000 . ?
C20 C19 1.509(2) . ?
C9 H9 0.9500 . ?
C9 C8 1.339(2) . ?
C7 C8 1.457(2) . ?
C7 C6 1.397(2) . ?
C12 H12 0.9500 . ?
C12 C13 1.339(2) . ?
C18 H18 0.9500 . ?
C18 C19 1.392(2) . ?
C18 C17 1.391(2) . ?
C19 C14 1.405(2) . ?
C13 H13 0.9500 . ?
C13 C14 1.455(2) . ?
C24 C23 1.557(2) . ?
C24 C29 1.517(2) . ?
C24 C26 1.516(2) . ?
C8 H8 0.9500 . ?
C14 C15 1.404(2) . ?
C3 H3 0.9500 . ?
C3 C4 1.398(2) . ?
C15 H15 0.9500 . ?
C15 C16 1.382(3) . ?
C23 C28 1.521(2) . ?
C23 C27 1.525(2) . ?
C32 C33 1.552(2) . ?
C32 C37 1.501(3) . ?
C32 C36 1.537(3) . ?
C6 H6 0.9500 . ?
C6 C5 1.386(3) . ?
C17 H17 0.9500 . ?
C17 C16 1.397(3) . ?
C4 H4 0.9500 . ?
C4 C5 1.385(3) . ?
C28 H28A 0.9800 . ?
C28 H28B 0.9800 . ?
C28 H28C 0.9800 . ?
C33 C38 1.527(2) . ?
C33 C35 1.507(2) . ?
C16 H16 0.9500 . ?
C5 H5 0.9500 . ?
C27 H27A 0.9800 . ?
C27 H27B 0.9800 . ?
C27 H27C 0.9800 . ?
C29 H29A 0.9800 . ?
C29 H29B 0.9800 . ?
C29 H29C 0.9800 . ?
C26 H26A 0.9800 . ?
C26 H26B 0.9800 . ?
C26 H26C 0.9800 . ?
C38 H38A 0.9800 . ?
C38 H38B 0.9800 . ?
C38 H38C 0.9800 . ?
C35 H35A 0.9800 . ?
C35 H35B 0.9800 . ?
C35 H35C 0.9800 . ?
C37 H37A 0.9800 . ?
C37 H37B 0.9800 . ?
C37 H37C 0.9800 . ?
C36 H36A 0.9800 . ?
C36 H36B 0.9800 . ?
C36 H36C 0.9800 . ?

loop_
_geom_torsion_atom_site_label_1
_geom_torsion_atom_site_label_2
_geom_torsion_atom_site_label_3
_geom_torsion_atom_site_label_4
_geom_torsion
_geom_torsion_site_symmetry_1
_geom_torsion_site_symmetry_2
_geom_torsion_site_symmetry_3
_geom_torsion_site_symmetry_4
_geom_torsion_publ_flag
O25 C24 C23 O22 31.34(14) . . . . ?
O25 C24 C23 C28 148.53(13) . . . . ?
O25 C24 C23 C27 -83.28(15) . . . . ?
O31 C32 C33 O34 -30.84(16) . . . . ?
O31 C32 C33 C38 82.80(16) . . . . ?
O31 C32 C33 C35 -149.75(15) . . . . ?
N10 C1 C2 C7 40.54(17) . . . . ?
N10 C1 C2 C3 -144.68(14) . . . . ?
N10 C1 C20 N11 54.66(15) . . . . ?
N10 C1 C20 C19 177.64(11) . . . . ?
N10 C9 C8 C7 8.6(2) . . . . ?
N11 C20 C19 C18 -149.79(13) . . . . ?
N11 C20 C19 C14 33.91(18) . . . . ?
N11 C12 C13 C14 5.1(2) . . . . ?
C1 N10 C9 C8 23.2(2) . . . . ?
C1 N10 B30 O34 -3.9(2) . . . . ?
C1 N10 B30 O31 177.38(13) . . . . ?
C1 C2 C7 C8 -11.89(19) . . . . ?
C1 C2 C7 C6 172.04(14) . . . . ?
C1 C2 C3 C4 -172.26(14) . . . . ?
C1 C20 C19 C18 88.29(16) . . . . ?
C1 C20 C19 C14 -88.01(15) . . . . ?
C2 C1 C20 N11 175.76(12) . . . . ?
C2 C1 C20 C19 -61.25(15) . . . . ?
C2 C7 C8 C9 -14.1(2) . . . . ?
C2 C7 C6 C5 1.2(2) . . . . ?
C2 C3 C4 C5 -0.2(2) . . . . ?
C20 N11 C12 C13 22.4(2) . . . . ?
C20 N11 B21 O22 173.82(13) . . . . ?
C20 N11 B21 O25 -8.6(2) . . . . ?
C20 C1 C2 C7 -80.40(16) . . . . ?
C20 C1 C2 C3 94.39(16) . . . . ?
C20 C19 C14 C13 -9.4(2) . . . . ?
C20 C19 C14 C15 173.74(13) . . . . ?
C9 N10 C1 C2 -46.17(16) . . . . ?
C9 N10 C1 C20 74.60(15) . . . . ?
C9 N10 B30 O34 174.15(13) . . . . ?
C9 N10 B30 O31 -4.6(2) . . . . ?
C7 C2 C3 C4 2.3(2) . . . . ?
C7 C6 C5 C4 0.9(3) . . . . ?
C12 N11 C20 C1 81.78(15) . . . . ?
C12 N11 C20 C19 -40.37(17) . . . . ?
C12 N11 B21 O22 -7.4(2) . . . . ?
C12 N11 B21 O25 170.09(14) . . . . ?
C12 C13 C14 C19 -11.5(2) . . . . ?
C12 C13 C14 C15 165.31(15) . . . . ?
C18 C19 C14 C13 174.26(13) . . . . ?
C18 C19 C14 C15 -2.6(2) . . . . ?
C18 C17 C16 C15 -1.5(3) . . . . ?
C19 C18 C17 C16 -0.1(2) . . . . ?
C19 C14 C15 C16 1.1(2) . . . . ?
C13 C14 C15 C16 -175.69(15) . . . . ?
C24 O25 B21 O22 13.46(17) . . . . ?
C24 O25 B21 N11 -164.27(14) . . . . ?
C8 C7 C6 C5 -174.63(15) . . . . ?
C14 C15 C16 C17 1.0(3) . . . . ?
C3 C2 C7 C8 173.22(14) . . . . ?
C3 C2 C7 C6 -2.8(2) . . . . ?
C3 C4 C5 C6 -1.5(3) . . . . ?
C23 O22 B21 O25 7.82(17) . . . . ?
C23 O22 B21 N11 -174.45(14) . . . . ?
C32 O31 B30 O34 -11.37(17) . . . . ?
C32 O31 B30 N10 167.50(14) . . . . ?
C6 C7 C8 C9 161.79(15) . . . . ?
C17 C18 C19 C20 -174.06(14) . . . . ?
C17 C18 C19 C14 2.2(2) . . . . ?
C33 O34 B30 O31 -9.56(17) . . . . ?
C33 O34 B30 N10 171.58(14) . . . . ?
C29 C24 C23 O22 -83.39(15) . . . . ?
C29 C24 C23 C28 33.81(19) . . . . ?
C29 C24 C23 C27 161.99(14) . . . . ?
C26 C24 C23 O22 148.77(13) . . . . ?
C26 C24 C23 C28 -94.04(17) . . . . ?
C26 C24 C23 C27 34.15(19) . . . . ?
B21 O22 C23 C24 -24.04(14) . . . . ?
B21 O22 C23 C28 -145.61(13) . . . . ?
B21 O22 C23 C27 94.91(14) . . . . ?
B21 O25 C24 C23 -27.22(15) . . . . ?
B21 O25 C24 C29 91.51(15) . . . . ?
B21 O25 C24 C26 -149.14(14) . . . . ?
B21 N11 C20 C1 -99.43(15) . . . . ?
B21 N11 C20 C19 138.43(14) . . . . ?
B21 N11 C12 C13 -156.44(15) . . . . ?
B30 O34 C33 C32 24.76(15) . . . . ?
B30 O34 C33 C38 -93.05(15) . . . . ?
B30 O34 C33 C35 147.87(14) . . . . ?
B30 O31 C32 C33 25.71(16) . . . . ?
B30 O31 C32 C37 149.44(15) . . . . ?
B30 O31 C32 C36 -92.17(16) . . . . ?
B30 N10 C1 C2 131.95(14) . . . . ?
B30 N10 C1 C20 -107.28(15) . . . . ?
B30 N10 C9 C8 -154.90(15) . . . . ?
C37 C32 C33 O34 -149.90(15) . . . . ?
C37 C32 C33 C38 -36.3(2) . . . . ?
C37 C32 C33 C35 91.2(2) . . . . ?
C36 C32 C33 O34 81.88(16) . . . . ?
C36 C32 C33 C38 -164.49(15) . . . . ?
C36 C32 C33 C35 -37.0(2) . . . . ?
